data_4505626
loop_
_publ_author_name
'Wang, Chengjie'
'Wang, Tao'
'Zhang, Wan'
'Lu, Huijie'
'Li, Gang'

_publ_section_title
;
 Two Unprecedented Transition-Metal--Organic Frameworks Showing One
 Dimensional-Hexagonal Channel Open Network and Two-Dimensional Sheet
 Structures
;
_journal_issue 3
_journal_name_full 'Crystal Growth &amp; Design'
_journal_page_first 1091
_journal_paper_doi 10.1021/cg300027h
_journal_volume 12
_journal_year 2012
_chemical_formula_sum 'C114 H90 Mn5 N18 O21'
_chemical_formula_weight 2322.74
_chemical_name_systematic
; 
 ? 
;
_space_group_IT_number 56
_symmetry_cell_setting orthorhombic
_symmetry_space_group_name_Hall '-P 2ab 2ac'
_symmetry_space_group_name_H-M 'P c c n'
_atom_sites_solution_hydrogens geom
_atom_sites_solution_primary direct
_atom_sites_solution_secondary difmap
_audit_creation_method SHELXL-97
_cell_angle_alpha 90.00
_cell_angle_beta 90.00
_cell_angle_gamma 90.00
_cell_formula_units_Z 4
_cell_length_a 21.9033(16)
_cell_length_b 22.7086(16)
_cell_length_c 21.3286(16)
_cell_measurement_temperature 296(2)
_cell_volume 10608.7(13)
_computing_structure_refinement 'SHELXL-97 (Sheldrick, 1997)'
_computing_structure_solution 'SHELXS-97 (Sheldrick, 1990)'
_diffrn_ambient_temperature 296(2)
_diffrn_measured_fraction_theta_full 0.996
_diffrn_measured_fraction_theta_max 0.996
_diffrn_radiation_monochromator graphite
_diffrn_radiation_source 'fine-focus sealed tube'
_diffrn_radiation_type MoK\a
_diffrn_radiation_wavelength 0.71073
_diffrn_reflns_av_R_equivalents 0.0841
_diffrn_reflns_av_sigmaI/netI 0.0521
_diffrn_reflns_limit_h_max 26
_diffrn_reflns_limit_h_min -27
_diffrn_reflns_limit_k_max 28
_diffrn_reflns_limit_k_min -28
_diffrn_reflns_limit_l_max 26
_diffrn_reflns_limit_l_min -26
_diffrn_reflns_number 86984
_diffrn_reflns_theta_full 26.44
_diffrn_reflns_theta_max 26.44
_diffrn_reflns_theta_min 2.12
_exptl_absorpt_coefficient_mu 0.660
_exptl_absorpt_correction_T_max 0.8904
_exptl_absorpt_correction_T_min 0.8849
_exptl_absorpt_correction_type multi-scan
_exptl_crystal_density_diffrn 1.454
_exptl_crystal_density_method 'not measured'
_exptl_crystal_F_000 4772
_exptl_crystal_size_max 0.19
_exptl_crystal_size_mid 0.18
_exptl_crystal_size_min 0.18
_refine_diff_density_max 1.007
_refine_diff_density_min -0.394
_refine_diff_density_rms 0.066
_refine_ls_extinction_method none
_refine_ls_goodness_of_fit_ref 1.019
_refine_ls_hydrogen_treatment mixed
_refine_ls_matrix_type full
_refine_ls_number_parameters 732
_refine_ls_number_reflns 10908
_refine_ls_number_restraints 2
_refine_ls_restrained_S_all 1.019
_refine_ls_R_factor_all 0.1016
_refine_ls_R_factor_gt 0.0542
_refine_ls_shift/su_max 0.001
_refine_ls_shift/su_mean 0.000
_refine_ls_structure_factor_coef Fsqd
_refine_ls_weighting_details 'calc w=1/[\s^2^(Fo^2^)+(0.0832P)^2^+7.9589P] where P=(Fo^2^+2Fc^2^)/3'
_refine_ls_weighting_scheme calc
_refine_ls_wR_factor_gt 0.1422
_refine_ls_wR_factor_ref 0.1718
_reflns_number_gt 6701
_reflns_number_total 10908
_reflns_threshold_expression >2sigma(I)
_cod_data_source_file cg300027h_si_003.cif
_cod_data_source_block q
_cod_depositor_comments
;
The following automatic conversions were performed:

'_symmetry_cell_setting' value 'Orthorhombic' changed to
'orthorhombic' according to
/home/saulius/struct/CIF-dictionaries/cif_core.dic dictionary named
'cif_core.dic' version 2.4.1 from 2010-06-29.

Automatic conversion script
Id: cif_fix_values 1715 2011-07-08 13:25:40Z adriana 
;
_cod_original_sg_symbol_H-M Pccn
_cod_database_code 4505626

loop_
_symmetry_equiv_pos_as_xyz
'x, y, z'
'-x+1/2, -y+1/2, z'
'-x, y+1/2, -z+1/2'
'x+1/2, -y, -z+1/2'
'-x, -y, -z'
'x-1/2, y-1/2, -z'
'x, -y-1/2, z-1/2'
'-x-1/2, y, z-1/2'

loop_
_atom_site_label
_atom_site_type_symbol
_atom_site_fract_x
_atom_site_fract_y
_atom_site_fract_z
_atom_site_U_iso_or_equiv
_atom_site_adp_type
_atom_site_occupancy
_atom_site_symmetry_multiplicity
_atom_site_calc_flag
_atom_site_refinement_flags
Mn1 Mn 0.89940(3) 0.91911(2) 0.85793(3) 0.03993(16) Uani 1 1 d .
Mn2 Mn 0.7500 0.7500 0.69202(3) 0.03748(19) Uani 1 2 d S
Mn3 Mn 0.98419(3) 0.63864(3) 0.81643(3) 0.05310(19) Uani 1 1 d .
N1 N 0.94830(15) 0.72901(13) 0.82661(15) 0.0482(8) Uani 1 1 d .
N2 N 0.92297(14) 0.82390(12) 0.84000(14) 0.0418(7) Uani 1 1 d .
N3 N 0.92715(13) 0.99083(12) 0.79311(13) 0.0391(7) Uani 1 1 d .
N4 N 0.97021(14) 1.06412(13) 0.73666(14) 0.0449(7) Uani 1 1 d .
N5 N 0.98269(16) 0.93167(14) 0.92001(15) 0.0498(8) Uani 1 1 d .
N6 N 0.86848(18) 0.90240(14) 0.95650(16) 0.0563(9) Uani 1 1 d .
N7 N 1.0375(2) 0.62783(18) 0.9082(2) 0.0733(12) Uani 1 1 d .
N8 N 0.9223(2) 0.59194(16) 0.88690(17) 0.0671(11) Uani 1 1 d .
N9 N 0.80654(15) 0.77143(14) 0.60245(15) 0.0515(8) Uani 1 1 d .
O1 O 0.82903(12) 0.88775(11) 0.79744(14) 0.0583(8) Uani 1 1 d .
O2 O 0.79638(14) 0.81887(12) 0.73393(17) 0.0747(10) Uani 1 1 d .
O3 O 0.82888(11) 0.69570(11) 0.71706(12) 0.0486(6) Uani 1 1 d .
O4 O 0.90628(12) 0.64386(11) 0.75347(13) 0.0523(7) Uani 1 1 d .
O5 O 0.83015(12) 0.99389(11) 0.87371(13) 0.0529(7) Uani 1 1 d .
O6 O 0.80568(14) 1.08515(12) 0.84578(16) 0.0720(9) Uani 1 1 d .
O7 O 0.85008(17) 1.16440(13) 0.78227(19) 0.0814(10) Uani 1 1 d .
H7 H 0.8352 1.1375 0.8029 0.122 Uiso 1 1 calc R
O8 O 0.93237(15) 1.17891(12) 0.72413(15) 0.0690(9) Uani 1 1 d .
O9 O 0.7202(2) 0.93262(18) 0.7383(2) 0.0938(12) Uani 1 1 d D
O10 O 0.7565(5) 0.0608(7) 0.9863(7) 0.220(8) Uani 0.50 1 d P
O11 O 0.7454(6) 0.0060(4) 0.6360(4) 0.264(5) Uani 1 1 d .
H11 H 0.7482 0.0080 0.5977 0.396 Uiso 1 1 calc R
C1 C 1.0317(2) 0.8038(2) 0.6924(3) 0.0755(14) Uani 1 1 d .
H1A H 0.9887 0.7995 0.7000 0.113 Uiso 1 1 calc R
H1B H 1.0539 0.7769 0.7185 0.113 Uiso 1 1 calc R
H1C H 1.0402 0.7955 0.6491 0.113 Uiso 1 1 calc R
C2 C 0.88185(16) 0.79851(15) 0.79881(15) 0.0366(8) Uani 1 1 d .
C3 C 0.89773(16) 0.74023(15) 0.78996(16) 0.0383(8) Uani 1 1 d .
C4 C 0.87548(17) 0.69085(15) 0.75078(16) 0.0397(8) Uani 1 1 d .
C5 C 0.96147(17) 0.78070(16) 0.85462(17) 0.0450(9) Uani 1 1 d .
C6 C 1.0154(2) 0.78649(18) 0.8970(2) 0.0630(13) Uani 1 1 d .
C7 C 1.0093(3) 0.7811(2) 0.9610(3) 0.0890(17) Uani 1 1 d .
H7A H 0.9707 0.7760 0.9782 0.107 Uiso 1 1 calc R
C8 C 1.0597(4) 0.7831(3) 1.0003(4) 0.126(3) Uani 1 1 d .
H8 H 1.0540 0.7785 1.0432 0.152 Uiso 1 1 calc R
C9 C 1.0731(2) 0.7951(3) 0.8724(3) 0.0929(19) Uani 1 1 d .
H9 H 1.0786 0.7987 0.8294 0.112 Uiso 1 1 calc R
C10 C 1.1233(3) 0.7982(3) 0.9132(5) 0.129(3) Uani 1 1 d .
C11 C 1.1827(4) 0.8070(7) 0.8891(6) 0.260(7) Uani 1 1 d .
H11A H 1.2117 0.8064 0.9229 0.390 Uiso 1 1 calc R
H11B H 1.1846 0.8444 0.8683 0.390 Uiso 1 1 calc R
H11C H 1.1922 0.7762 0.8599 0.390 Uiso 1 1 calc R
C12 C 1.1157(5) 0.7914(3) 0.9785(6) 0.153(5) Uani 1 1 d .
C13 C 1.1705(4) 0.7946(4) 1.0224(5) 0.216(6) Uani 1 1 d .
H13A H 1.1966 0.8264 1.0099 0.324 Uiso 1 1 calc R
H13B H 1.1927 0.7582 1.0206 0.324 Uiso 1 1 calc R
H13C H 1.1566 0.8012 1.0646 0.324 Uiso 1 1 calc R
C14 C 0.8627(2) 0.7912(2) 0.6029(2) 0.0737(14) Uani 1 1 d .
H14 H 0.8811 0.7982 0.6415 0.088 Uiso 1 1 calc R
C15 C 0.8962(3) 0.8023(3) 0.5488(3) 0.0966(19) Uani 1 1 d .
H15 H 0.9361 0.8163 0.5513 0.116 Uiso 1 1 calc R
C16 C 0.8696(3) 0.7924(3) 0.4923(3) 0.0926(18) Uani 1 1 d .
H16 H 0.8913 0.7995 0.4556 0.111 Uiso 1 1 calc R
C17 C 0.8101(2) 0.7716(2) 0.4892(2) 0.0699(13) Uani 1 1 d .
C18 C 0.78022(18) 0.76111(17) 0.54638(18) 0.0495(9) Uani 1 1 d .
C19 C 0.7787(3) 0.7601(3) 0.4315(2) 0.0898(19) Uani 1 1 d .
H19 H 0.7984 0.7667 0.3936 0.108 Uiso 1 1 calc R
C20 C 0.8657(3) 0.5739(2) 0.8766(3) 0.0798(16) Uani 1 1 d .
H20 H 0.8486 0.5810 0.8374 0.096 Uiso 1 1 calc R
C21 C 0.8297(3) 0.5443(3) 0.9222(3) 0.0951(18) Uani 1 1 d .
H21 H 0.7904 0.5313 0.9129 0.114 Uiso 1 1 calc R
C22 C 0.8547(4) 0.5355(3) 0.9801(3) 0.109(2) Uani 1 1 d .
H22 H 0.8318 0.5173 1.0112 0.131 Uiso 1 1 calc R
C23 C 0.9137(4) 0.5534(3) 0.9930(3) 0.099(2) Uani 1 1 d .
C24 C 0.9470(3) 0.5820(2) 0.9445(2) 0.0759(15) Uani 1 1 d .
C25 C 0.9452(5) 0.5451(3) 1.0538(3) 0.127(3) Uani 1 1 d .
H25 H 0.9243 0.5276 1.0868 0.152 Uiso 1 1 calc R
C26 C 1.0027(5) 0.5621(4) 1.0623(3) 0.130(4) Uani 1 1 d .
H26 H 1.0215 0.5550 1.1006 0.157 Uiso 1 1 calc R
C27 C 1.0358(4) 0.5909(3) 1.0142(3) 0.103(2) Uani 1 1 d .
C28 C 1.0958(4) 0.6086(3) 1.0220(4) 0.122(3) Uani 1 1 d .
H28 H 1.1155 0.6023 1.0600 0.146 Uiso 1 1 calc R
C29 C 1.1259(4) 0.6355(3) 0.9737(4) 0.117(3) Uani 1 1 d .
H29 H 1.1663 0.6474 0.9782 0.140 Uiso 1 1 calc R
C30 C 1.0946(3) 0.6446(2) 0.9172(3) 0.0908(19) Uani 1 1 d .
H30 H 1.1149 0.6633 0.8845 0.109 Uiso 1 1 calc R
C31 C 1.0083(3) 0.6011(2) 0.9555(2) 0.0780(16) Uani 1 1 d .
C32 C 1.0383(2) 0.9457(2) 0.9024(2) 0.0663(12) Uani 1 1 d .
H32 H 1.0451 0.9535 0.8601 0.080 Uiso 1 1 calc R
C33 C 1.0881(2) 0.9495(2) 0.9439(3) 0.0824(16) Uani 1 1 d .
H33 H 1.1268 0.9595 0.9296 0.099 Uiso 1 1 calc R
C34 C 1.0777(3) 0.9381(2) 1.0051(3) 0.095(2) Uani 1 1 d .
H34 H 1.1097 0.9404 1.0336 0.113 Uiso 1 1 calc R
C35 C 1.0196(3) 0.9230(2) 1.0260(2) 0.0824(17) Uani 1 1 d .
C36 C 0.9732(2) 0.91971(16) 0.98161(19) 0.0601(12) Uani 1 1 d .
C37 C 0.9120(3) 0.90500(17) 1.0008(2) 0.0635(13) Uani 1 1 d .
C38 C 0.8996(4) 0.8946(2) 1.0644(2) 0.095(2) Uani 1 1 d .
C39 C 0.9479(5) 0.8959(3) 1.1081(3) 0.137(4) Uani 1 1 d .
H39 H 0.9402 0.8867 1.1498 0.165 Uiso 1 1 calc R
C40 C 1.0042(4) 0.9100(3) 1.0906(3) 0.126(3) Uani 1 1 d .
H40 H 1.0347 0.9115 1.1208 0.151 Uiso 1 1 calc R
C41 C 0.8385(4) 0.8849(2) 1.0810(3) 0.120(3) Uani 1 1 d .
H41 H 0.8281 0.8782 1.1226 0.144 Uiso 1 1 calc R
C42 C 0.7946(4) 0.8853(2) 1.0361(3) 0.102(2) Uani 1 1 d .
H42 H 0.7537 0.8806 1.0469 0.122 Uiso 1 1 calc R
C43 C 0.8113(3) 0.89256(19) 0.9746(2) 0.0731(14) Uani 1 1 d .
H43 H 0.7811 0.8905 0.9440 0.088 Uiso 1 1 calc R
C44 C 0.83882(17) 1.03872(17) 0.84191(18) 0.0469(9) Uani 1 1 d .
C45 C 0.89132(16) 1.03952(15) 0.79891(16) 0.0399(8) Uani 1 1 d .
C46 C 0.91735(18) 1.08441(16) 0.76440(18) 0.0459(9) Uani 1 1 d .
C47 C 0.8995(2) 1.14647(18) 0.7559(2) 0.0582(11) Uani 1 1 d .
C48 C 0.97354(16) 1.00736(15) 0.75532(17) 0.0412(8) Uani 1 1 d .
C49 C 1.02163(17) 0.96578(16) 0.73630(16) 0.0441(9) Uani 1 1 d .
C50 C 1.08228(19) 0.98299(19) 0.7323(2) 0.0557(10) Uani 1 1 d .
H50 H 1.0933 1.0218 0.7403 0.067 Uiso 1 1 calc R
C51 C 1.1265(2) 0.9418(2) 0.7162(2) 0.0668(12) Uani 1 1 d .
H51 H 1.1671 0.9537 0.7136 0.080 Uiso 1 1 calc R
C52 C 1.1121(2) 0.8837(2) 0.7040(2) 0.0620(11) Uani 1 1 d .
C53 C 1.1617(2) 0.8402(3) 0.6873(3) 0.0901(17) Uani 1 1 d .
H53A H 1.2005 0.8597 0.6876 0.135 Uiso 1 1 calc R
H53B H 1.1540 0.8244 0.6463 0.135 Uiso 1 1 calc R
H53C H 1.1619 0.8088 0.7175 0.135 Uiso 1 1 calc R
C54 C 1.0510(2) 0.86643(18) 0.70746(19) 0.0531(10) Uani 1 1 d .
C55 C 1.00693(18) 0.90753(16) 0.72412(17) 0.0465(9) Uani 1 1 d .
H55 H 0.9664 0.8956 0.7272 0.056 Uiso 1 1 calc R
C56 C 0.83227(17) 0.83625(16) 0.77515(18) 0.0446(9) Uani 1 1 d .
C57 C 0.7795(7) 0.0466(8) 0.6615(6) 0.335(12) Uani 1 1 d .
H57A H 0.7566 0.0668 0.6933 0.503 Uiso 1 1 calc R
H57B H 0.7923 0.0741 0.6300 0.503 Uiso 1 1 calc R
H57C H 0.8148 0.0286 0.6802 0.503 Uiso 1 1 calc R
H2W H 0.699(3) 0.901(2) 0.734(5) 0.20(4) Uiso 1 1 d D
H1W H 0.755(2) 0.924(5) 0.752(5) 0.25(5) Uiso 1 1 d D

loop_
_atom_site_aniso_label
_atom_site_aniso_U_11
_atom_site_aniso_U_22
_atom_site_aniso_U_33
_atom_site_aniso_U_23
_atom_site_aniso_U_13
_atom_site_aniso_U_12
Mn1 0.0520(3) 0.0306(3) 0.0373(3) -0.0005(2) -0.0045(2) -0.0034(2)
Mn2 0.0409(4) 0.0337(4) 0.0378(4) 0.000 0.000 -0.0023(3)
Mn3 0.0681(4) 0.0426(3) 0.0486(4) -0.0119(3) -0.0134(3) 0.0204(3)
N1 0.060(2) 0.0353(17) 0.0496(19) -0.0104(14) -0.0093(16) 0.0107(15)
N2 0.0490(17) 0.0341(16) 0.0423(17) -0.0039(13) -0.0063(14) 0.0053(13)
N3 0.0477(17) 0.0326(16) 0.0371(16) 0.0043(12) -0.0035(14) -0.0055(13)
N4 0.0543(19) 0.0396(17) 0.0407(17) 0.0069(14) -0.0052(15) -0.0085(14)
N5 0.066(2) 0.0416(18) 0.0416(18) -0.0024(14) -0.0097(16) -0.0008(16)
N6 0.084(3) 0.0357(18) 0.049(2) 0.0022(15) 0.006(2) 0.0005(17)
N7 0.096(3) 0.063(2) 0.061(3) -0.020(2) -0.031(2) 0.035(2)
N8 0.096(3) 0.056(2) 0.049(2) -0.0092(17) -0.002(2) 0.031(2)
N9 0.052(2) 0.0506(19) 0.052(2) 0.0099(16) 0.0021(16) -0.0094(16)
O1 0.0585(17) 0.0356(15) 0.081(2) -0.0118(14) -0.0251(15) 0.0073(12)
O2 0.074(2) 0.0453(17) 0.105(3) -0.0240(16) -0.0499(19) 0.0117(15)
O3 0.0509(15) 0.0409(14) 0.0540(16) -0.0116(12) -0.0122(13) 0.0079(12)
O4 0.0693(17) 0.0376(14) 0.0498(16) -0.0127(12) -0.0163(13) 0.0143(13)
O5 0.0604(17) 0.0415(15) 0.0567(17) 0.0061(13) 0.0049(13) -0.0024(13)
O6 0.071(2) 0.0483(17) 0.097(2) 0.0111(16) 0.0163(18) 0.0175(15)
O7 0.087(2) 0.0442(18) 0.113(3) 0.0226(18) 0.015(2) 0.0120(17)
O8 0.085(2) 0.0389(16) 0.083(2) 0.0187(15) -0.0020(18) -0.0080(15)
O9 0.085(3) 0.064(2) 0.132(4) 0.009(2) -0.018(3) 0.007(2)
O10 0.125(8) 0.269(16) 0.267(16) -0.163(14) 0.101(9) -0.102(9)
O11 0.397(12) 0.224(8) 0.170(7) 0.048(6) -0.123(8) -0.164(8)
C1 0.083(3) 0.053(3) 0.091(4) -0.010(2) 0.007(3) -0.004(2)
C2 0.0418(19) 0.0342(18) 0.0336(18) -0.0031(14) -0.0017(15) -0.0028(15)
C3 0.0424(19) 0.0374(19) 0.0351(18) -0.0028(15) -0.0036(15) 0.0063(15)
C4 0.051(2) 0.0342(19) 0.0342(18) -0.0029(15) -0.0010(17) 0.0028(16)
C5 0.051(2) 0.039(2) 0.045(2) -0.0074(17) -0.0103(17) 0.0058(17)
C6 0.072(3) 0.042(2) 0.076(3) -0.022(2) -0.034(3) 0.017(2)
C7 0.117(4) 0.075(3) 0.075(4) -0.019(3) -0.047(3) 0.016(3)
C8 0.170(7) 0.094(5) 0.116(6) -0.044(4) -0.098(6) 0.048(5)
C9 0.062(3) 0.092(4) 0.125(5) -0.029(4) -0.028(3) 0.014(3)
C10 0.061(4) 0.109(5) 0.219(9) -0.050(6) -0.056(5) 0.026(3)
C11 0.095(7) 0.39(2) 0.291(17) -0.058(14) -0.012(8) -0.014(9)
C12 0.163(8) 0.084(5) 0.210(10) -0.065(6) -0.144(9) 0.061(5)
C13 0.209(9) 0.154(8) 0.285(13) -0.090(8) -0.199(10) 0.067(7)
C14 0.060(3) 0.088(4) 0.074(3) 0.016(3) 0.001(2) -0.022(3)
C15 0.077(4) 0.113(5) 0.099(5) 0.024(4) 0.024(3) -0.031(3)
C16 0.107(5) 0.090(4) 0.082(4) 0.032(3) 0.035(4) -0.007(3)
C17 0.092(4) 0.059(3) 0.058(3) 0.017(2) 0.012(3) 0.011(3)
C18 0.065(2) 0.043(2) 0.040(2) 0.0088(17) 0.0046(18) 0.0096(19)
C19 0.136(5) 0.089(4) 0.044(3) 0.009(3) 0.011(3) 0.029(4)
C20 0.106(5) 0.067(3) 0.066(3) -0.011(3) 0.012(3) 0.029(3)
C21 0.111(5) 0.079(4) 0.096(5) -0.003(3) 0.024(4) 0.022(3)
C22 0.157(7) 0.083(4) 0.088(5) 0.007(4) 0.047(5) 0.029(5)
C23 0.157(6) 0.082(4) 0.059(4) -0.003(3) 0.018(4) 0.049(4)
C24 0.125(5) 0.058(3) 0.045(3) -0.002(2) 0.004(3) 0.041(3)
C25 0.227(10) 0.103(6) 0.051(4) 0.007(3) 0.020(5) 0.078(7)
C26 0.222(10) 0.114(6) 0.055(4) -0.017(4) -0.023(6) 0.079(7)
C27 0.172(7) 0.084(4) 0.054(3) -0.020(3) -0.036(4) 0.065(4)
C28 0.171(8) 0.111(6) 0.083(5) -0.034(4) -0.070(5) 0.068(5)
C29 0.140(6) 0.097(5) 0.113(6) -0.037(4) -0.074(5) 0.045(4)
C30 0.115(5) 0.074(4) 0.083(4) -0.025(3) -0.045(4) 0.036(3)
C31 0.123(5) 0.066(3) 0.045(3) -0.019(2) -0.022(3) 0.042(3)
C32 0.072(3) 0.069(3) 0.058(3) -0.005(2) -0.015(2) 0.001(2)
C33 0.078(3) 0.069(3) 0.100(4) -0.011(3) -0.036(3) 0.005(3)
C34 0.129(5) 0.061(3) 0.094(5) -0.005(3) -0.071(4) -0.002(3)
C35 0.141(5) 0.044(3) 0.062(3) 0.007(2) -0.047(3) -0.017(3)
C36 0.110(4) 0.030(2) 0.040(2) -0.0007(17) -0.023(2) -0.006(2)
C37 0.120(4) 0.027(2) 0.043(2) 0.0039(17) 0.002(3) -0.012(2)
C38 0.197(7) 0.049(3) 0.040(3) 0.001(2) 0.007(4) -0.045(4)
C39 0.279(11) 0.087(5) 0.046(3) 0.023(3) -0.036(5) -0.082(6)
C40 0.239(9) 0.079(4) 0.061(4) 0.019(3) -0.080(5) -0.055(5)
C41 0.241(9) 0.059(3) 0.062(4) -0.004(3) 0.056(5) -0.049(5)
C42 0.159(6) 0.050(3) 0.097(5) -0.003(3) 0.063(5) -0.022(4)
C43 0.097(4) 0.046(3) 0.076(3) 0.007(2) 0.029(3) -0.005(2)
C44 0.050(2) 0.040(2) 0.050(2) 0.0000(18) -0.0054(18) -0.0011(17)
C45 0.047(2) 0.0326(18) 0.040(2) 0.0012(15) -0.0100(16) -0.0046(15)
C46 0.056(2) 0.037(2) 0.045(2) 0.0045(16) -0.0124(18) -0.0069(17)
C47 0.068(3) 0.038(2) 0.069(3) 0.009(2) -0.013(2) -0.001(2)
C48 0.050(2) 0.037(2) 0.0370(19) 0.0019(15) -0.0100(17) -0.0094(16)
C49 0.054(2) 0.044(2) 0.0341(19) 0.0058(16) 0.0010(17) -0.0045(17)
C50 0.058(3) 0.049(2) 0.061(3) 0.008(2) 0.003(2) -0.008(2)
C51 0.052(3) 0.066(3) 0.082(3) 0.007(3) 0.007(2) -0.007(2)
C52 0.062(3) 0.062(3) 0.063(3) 0.006(2) 0.007(2) 0.005(2)
C53 0.073(3) 0.087(4) 0.110(5) 0.001(3) 0.017(3) 0.018(3)
C54 0.066(3) 0.046(2) 0.047(2) 0.0003(18) 0.004(2) 0.000(2)
C55 0.058(2) 0.042(2) 0.040(2) 0.0019(16) 0.0005(18) -0.0081(18)
C56 0.047(2) 0.034(2) 0.053(2) -0.0056(17) -0.0076(18) 0.0004(16)
C57 0.42(2) 0.43(2) 0.153(10) 0.033(13) -0.060(12) -0.32(2)

loop_
_atom_type_symbol
_atom_type_description
_atom_type_scat_dispersion_real
_atom_type_scat_dispersion_imag
_atom_type_scat_source
C C 0.0033 0.0016 'International Tables Vol C Tables 4.2.6.8 and 6.1.1.4'
H H 0.0000 0.0000 'International Tables Vol C Tables 4.2.6.8 and 6.1.1.4'
N N 0.0061 0.0033 'International Tables Vol C Tables 4.2.6.8 and 6.1.1.4'
O O 0.0106 0.0060 'International Tables Vol C Tables 4.2.6.8 and 6.1.1.4'
Mn Mn 0.3368 0.7283 'International Tables Vol C Tables 4.2.6.8 and 6.1.1.4'

loop_
_geom_angle_atom_site_label_1
_geom_angle_atom_site_label_2
_geom_angle_atom_site_label_3
_geom_angle
_geom_angle_site_symmetry_1
_geom_angle_site_symmetry_3
O1 Mn1 N3 93.79(11) . .
O1 Mn1 N6 107.01(13) . .
N3 Mn1 N6 142.26(11) . .
O1 Mn1 N2 75.09(10) . .
N3 Mn1 N2 122.32(11) . .
N6 Mn1 N2 93.78(11) . .
O1 Mn1 N5 167.11(11) . .
N3 Mn1 N5 92.92(11) . .
N6 Mn1 N5 73.58(13) . .
N2 Mn1 N5 92.02(11) . .
O1 Mn1 O5 81.87(10) . .
N3 Mn1 O5 74.36(10) . .
N6 Mn1 O5 77.79(11) . .
N2 Mn1 O5 151.98(11) . .
N5 Mn1 O5 110.57(11) . .
O2 Mn2 O2 128.8(2) . 2_665
O2 Mn2 O3 86.15(10) . .
O2 Mn2 O3 81.74(11) 2_665 .
O2 Mn2 O3 81.74(11) . 2_665
O2 Mn2 O3 86.15(10) 2_665 2_665
O3 Mn2 O3 151.76(14) . 2_665
O2 Mn2 N9 140.72(12) . 2_665
O2 Mn2 N9 86.29(14) 2_665 2_665
O3 Mn2 N9 120.15(10) . 2_665
O3 Mn2 N9 84.15(11) 2_665 2_665
O2 Mn2 N9 86.29(14) . .
O2 Mn2 N9 140.72(12) 2_665 .
O3 Mn2 N9 84.15(11) . .
O3 Mn2 N9 120.15(10) 2_665 .
N9 Mn2 N9 69.72(16) 2_665 .
O4 Mn3 N1 74.37(10) . .
O4 Mn3 O8 112.52(12) . 3_746
N1 Mn3 O8 87.05(12) . 3_746
O4 Mn3 N4 94.47(10) . 3_746
N1 Mn3 N4 154.06(12) . 3_746
O8 Mn3 N4 75.53(11) 3_746 3_746
O4 Mn3 N8 88.07(13) . .
N1 Mn3 N8 98.95(12) . .
O8 Mn3 N8 159.41(14) 3_746 .
N4 Mn3 N8 104.08(12) 3_746 .
O4 Mn3 N7 158.89(16) . .
N1 Mn3 N7 101.36(12) . .
O8 Mn3 N7 87.55(16) 3_746 .
N4 Mn3 N7 97.00(12) 3_746 .
N8 Mn3 N7 71.99(18) . .
C5 N1 C3 105.2(3) . .
C5 N1 Mn3 140.9(3) . .
C3 N1 Mn3 113.7(2) . .
C5 N2 C2 104.7(3) . .
C5 N2 Mn1 144.3(2) . .
C2 N2 Mn1 111.0(2) . .
C48 N3 C45 105.2(3) . .
C48 N3 Mn1 141.4(2) . .
C45 N3 Mn1 112.4(2) . .
C48 N4 C46 103.7(3) . .
C48 N4 Mn3 146.6(3) . 3_756
C46 N4 Mn3 109.5(2) . 3_756
C32 N5 C36 117.9(4) . .
C32 N5 Mn1 127.4(3) . .
C36 N5 Mn1 114.6(3) . .
C43 N6 C37 118.2(4) . .
C43 N6 Mn1 125.9(3) . .
C37 N6 Mn1 115.9(3) . .
C30 N7 C31 118.2(5) . .
C30 N7 Mn3 125.1(4) . .
C31 N7 Mn3 116.6(4) . .
C20 N8 C24 118.0(5) . .
C20 N8 Mn3 126.1(3) . .
C24 N8 Mn3 115.9(4) . .
C14 N9 C18 117.9(4) . .
C14 N9 Mn2 124.4(3) . .
C18 N9 Mn2 117.6(3) . .
C56 O1 Mn1 119.7(2) . .
C56 O2 Mn2 148.9(3) . .
C4 O3 Mn2 146.3(2) . .
C4 O4 Mn3 119.5(2) . .
C44 O5 Mn1 115.2(2) . .
C47 O7 H7 109.5 . .
C47 O8 Mn3 116.7(3) . 3_756
H2W O9 H1W 110(9) . .
C57 O11 H11 109.5 . .
C54 C1 H1A 109.5 . .
C54 C1 H1B 109.5 . .
H1A C1 H1B 109.5 . .
C54 C1 H1C 109.5 . .
H1A C1 H1C 109.5 . .
H1B C1 H1C 109.5 . .
C3 C2 N2 108.8(3) . .
C3 C2 C56 134.1(3) . .
N2 C2 C56 117.1(3) . .
N1 C3 C2 107.6(3) . .
N1 C3 C4 116.4(3) . .
C2 C3 C4 136.0(3) . .
O3 C4 O4 122.3(3) . .
O3 C4 C3 121.7(3) . .
O4 C4 C3 116.0(3) . .
N2 C5 N1 113.7(3) . .
N2 C5 C6 125.3(3) . .
N1 C5 C6 120.9(3) . .
C7 C6 C9 118.5(5) . .
C7 C6 C5 121.0(5) . .
C9 C6 C5 120.4(5) . .
C6 C7 C8 121.2(7) . .
C6 C7 H7A 119.4 . .
C8 C7 H7A 119.4 . .
C12 C8 C7 122.1(8) . .
C12 C8 H8 119.0 . .
C7 C8 H8 119.0 . .
C6 C9 C10 119.3(7) . .
C6 C9 H9 120.4 . .
C10 C9 H9 120.4 . .
C11 C10 C12 118.9(9) . .
C11 C10 C9 120.3(10) . .
C12 C10 C9 120.9(8) . .
C10 C11 H11A 109.5 . .
C10 C11 H11B 109.5 . .
H11A C11 H11B 109.5 . .
C10 C11 H11C 109.5 . .
H11A C11 H11C 109.5 . .
H11B C11 H11C 109.5 . .
C8 C12 C10 118.0(6) . .
C8 C12 C13 121.4(11) . .
C10 C12 C13 120.6(11) . .
C12 C13 H13A 109.5 . .
C12 C13 H13B 109.5 . .
H13A C13 H13B 109.5 . .
C12 C13 H13C 109.5 . .
H13A C13 H13C 109.5 . .
H13B C13 H13C 109.5 . .
N9 C14 C15 123.5(5) . .
N9 C14 H14 118.3 . .
C15 C14 H14 118.3 . .
C16 C15 C14 118.7(5) . .
C16 C15 H15 120.7 . .
C14 C15 H15 120.7 . .
C15 C16 C17 120.2(5) . .
C15 C16 H16 119.9 . .
C17 C16 H16 119.9 . .
C16 C17 C18 116.9(5) . .
C16 C17 C19 123.7(5) . .
C18 C17 C19 119.4(5) . .
N9 C18 C17 122.8(4) . .
N9 C18 C18 117.5(2) . 2_665
C17 C18 C18 119.7(3) . 2_665
C19 C19 C17 120.9(3) 2_665 .
C19 C19 H19 119.5 2_665 .
C17 C19 H19 119.5 . .
N8 C20 C21 123.6(6) . .
N8 C20 H20 118.2 . .
C21 C20 H20 118.2 . .
C22 C21 C20 117.7(7) . .
C22 C21 H21 121.2 . .
C20 C21 H21 121.2 . .
C21 C22 C23 120.9(7) . .
C21 C22 H22 119.5 . .
C23 C22 H22 119.5 . .
C22 C23 C24 117.9(6) . .
C22 C23 C25 125.0(7) . .
C24 C23 C25 117.1(8) . .
N8 C24 C23 122.0(6) . .
N8 C24 C31 118.0(5) . .
C23 C24 C31 120.0(6) . .
C26 C25 C23 121.7(8) . .
C26 C25 H25 119.2 . .
C23 C25 H25 119.2 . .
C25 C26 C27 121.3(8) . .
C25 C26 H26 119.3 . .
C27 C26 H26 119.3 . .
C28 C27 C31 117.7(8) . .
C28 C27 C26 122.2(7) . .
C31 C27 C26 120.0(8) . .
C29 C28 C27 119.8(6) . .
C29 C28 H28 120.1 . .
C27 C28 H28 120.1 . .
C28 C29 C30 118.5(8) . .
C28 C29 H29 120.7 . .
C30 C29 H29 120.7 . .
N7 C30 C29 123.1(7) . .
N7 C30 H30 118.5 . .
C29 C30 H30 118.5 . .
N7 C31 C27 122.6(7) . .
N7 C31 C24 117.5(4) . .
C27 C31 C24 119.9(7) . .
N5 C32 C33 123.6(5) . .
N5 C32 H32 118.2 . .
C33 C32 H32 118.2 . .
C34 C33 C32 117.8(6) . .
C34 C33 H33 121.1 . .
C32 C33 H33 121.1 . .
C33 C34 C35 120.7(5) . .
C33 C34 H34 119.6 . .
C35 C34 H34 119.6 . .
C34 C35 C36 117.6(5) . .
C34 C35 C40 124.6(6) . .
C36 C35 C40 117.7(6) . .
N5 C36 C35 122.4(5) . .
N5 C36 C37 117.6(4) . .
C35 C36 C37 120.0(4) . .
N6 C37 C38 122.3(5) . .
N6 C37 C36 118.1(4) . .
C38 C37 C36 119.6(5) . .
C41 C38 C37 117.0(6) . .
C41 C38 C39 123.6(6) . .
C37 C38 C39 119.3(7) . .
C40 C39 C38 121.1(6) . .
C40 C39 H39 119.4 . .
C38 C39 H39 119.4 . .
C39 C40 C35 122.2(6) . .
C39 C40 H40 118.9 . .
C35 C40 H40 118.9 . .
C42 C41 C38 120.0(5) . .
C42 C41 H41 120.0 . .
C38 C41 H41 120.0 . .
C41 C42 C43 119.0(7) . .
C41 C42 H42 120.5 . .
C43 C42 H42 120.5 . .
N6 C43 C42 123.4(6) . .
N6 C43 H43 118.3 . .
C42 C43 H43 118.3 . .
O5 C44 O6 123.6(4) . .
O5 C44 C45 118.1(3) . .
O6 C44 C45 118.2(3) . .
N3 C45 C46 108.3(3) . .
N3 C45 C44 119.8(3) . .
C46 C45 C44 131.6(3) . .
N4 C46 C45 109.2(3) . .
N4 C46 C47 119.3(4) . .
C45 C46 C47 131.4(4) . .
O8 C47 O7 122.9(4) . .
O8 C47 C46 118.9(4) . .
O7 C47 C46 118.2(4) . .
N3 C48 N4 113.6(3) . .
N3 C48 C49 121.6(3) . .
N4 C48 C49 124.7(3) . .
C50 C49 C55 118.7(4) . .
C50 C49 C48 121.4(3) . .
C55 C49 C48 119.9(3) . .
C49 C50 C51 119.5(4) . .
C49 C50 H50 120.2 . .
C51 C50 H50 120.2 . .
C52 C51 C50 122.0(4) . .
C52 C51 H51 119.0 . .
C50 C51 H51 119.0 . .
C51 C52 C54 118.6(4) . .
C51 C52 C53 120.3(4) . .
C54 C52 C53 121.1(4) . .
C52 C53 H53A 109.5 . .
C52 C53 H53B 109.5 . .
H53A C53 H53B 109.5 . .
C52 C53 H53C 109.5 . .
H53A C53 H53C 109.5 . .
H53B C53 H53C 109.5 . .
C55 C54 C52 119.3(4) . .
C55 C54 C1 119.3(4) . .
C52 C54 C1 121.3(4) . .
C49 C55 C54 121.9(4) . .
C49 C55 H55 119.1 . .
C54 C55 H55 119.1 . .
O2 C56 O1 121.6(3) . .
O2 C56 C2 121.6(3) . .
O1 C56 C2 116.8(3) . .
O11 C57 H57A 109.5 . .
O11 C57 H57B 109.5 . .
H57A C57 H57B 109.5 . .
O11 C57 H57C 109.5 . .
H57A C57 H57C 109.5 . .
H57B C57 H57C 109.5 . .

loop_
_geom_bond_atom_site_label_1
_geom_bond_atom_site_label_2
_geom_bond_distance
_geom_bond_site_symmetry_2
Mn1 O1 2.132(3) .
Mn1 N3 2.221(3) .
Mn1 N6 2.241(3) .
Mn1 N2 2.255(3) .
Mn1 N5 2.272(3) .
Mn1 O5 2.302(3) .
Mn2 O2 2.068(3) .
Mn2 O2 2.068(3) 2_665
Mn2 O3 2.189(2) .
Mn2 O3 2.189(2) 2_665
Mn2 N9 2.328(3) 2_665
Mn2 N9 2.328(3) .
Mn3 O4 2.175(3) .
Mn3 N1 2.208(3) .
Mn3 O8 2.219(3) 3_746
Mn3 N4 2.268(3) 3_746
Mn3 N8 2.284(4) .
Mn3 N7 2.291(4) .
N1 C5 1.348(4) .
N1 C3 1.379(4) .
N2 C5 1.331(4) .
N2 C2 1.384(4) .
N3 C48 1.350(5) .
N3 C45 1.362(4) .
N4 C48 1.351(5) .
N4 C46 1.379(5) .
N4 Mn3 2.268(3) 3_756
N5 C32 1.313(6) .
N5 C36 1.358(5) .
N6 C43 1.330(6) .
N6 C37 1.344(6) .
N7 C30 1.321(7) .
N7 C31 1.342(7) .
N8 C20 1.325(7) .
N8 C24 1.361(6) .
N9 C14 1.309(5) .
N9 C18 1.348(5) .
O1 C56 1.264(4) .
O2 C56 1.244(4) .
O3 C4 1.253(4) .
O4 C4 1.264(4) .
O5 C44 1.238(4) .
O6 C44 1.283(4) .
O7 C47 1.286(5) .
O7 H7 0.8200 .
O8 C47 1.233(5) .
O8 Mn3 2.219(3) 3_756
O9 H2W 0.850(10) .
O9 H1W 0.849(10) .
O11 C57 1.306(11) .
O11 H11 0.8200 .
C1 C54 1.518(6) .
C1 H1A 0.9600 .
C1 H1B 0.9600 .
C1 H1C 0.9600 .
C2 C3 1.381(5) .
C2 C56 1.473(5) .
C3 C4 1.481(5) .
C5 C6 1.493(5) .
C6 C7 1.377(7) .
C6 C9 1.381(7) .
C7 C8 1.387(8) .
C7 H7A 0.9300 .
C8 C12 1.325(13) .
C8 H8 0.9300 .
C9 C10 1.405(9) .
C9 H9 0.9300 .
C10 C11 1.412(12) .
C10 C12 1.412(13) .
C11 H11A 0.9600 .
C11 H11B 0.9600 .
C11 H11C 0.9600 .
C12 C13 1.523(9) .
C13 H13A 0.9600 .
C13 H13B 0.9600 .
C13 H13C 0.9600 .
C14 C15 1.392(7) .
C14 H14 0.9300 .
C15 C16 1.358(8) .
C15 H15 0.9300 .
C16 C17 1.388(7) .
C16 H16 0.9300 .
C17 C18 1.405(6) .
C17 C19 1.433(7) .
C18 C18 1.417(8) 2_665
C19 C19 1.337(11) 2_665
C19 H19 0.9300 .
C20 C21 1.421(8) .
C20 H20 0.9300 .
C21 C22 1.365(9) .
C21 H21 0.9300 .
C22 C23 1.381(9) .
C22 H22 0.9300 .
C23 C24 1.422(8) .
C23 C25 1.480(10) .
C24 C31 1.430(8) .
C25 C26 1.329(11) .
C25 H25 0.9300 .
C26 C27 1.415(11) .
C26 H26 0.9300 .
C27 C28 1.384(10) .
C27 C31 1.409(7) .
C28 C29 1.367(11) .
C28 H28 0.9300 .
C29 C30 1.403(8) .
C29 H29 0.9300 .
C30 H30 0.9300 .
C32 C33 1.407(6) .
C32 H32 0.9300 .
C33 C34 1.350(8) .
C33 H33 0.9300 .
C34 C35 1.391(8) .
C34 H34 0.9300 .
C35 C36 1.391(6) .
C35 C40 1.450(9) .
C36 C37 1.440(7) .
C37 C38 1.404(6) .
C38 C41 1.402(9) .
C38 C39 1.409(10) .
C39 C40 1.326(11) .
C39 H39 0.9300 .
C40 H40 0.9300 .
C41 C42 1.357(10) .
C41 H41 0.9300 .
C42 C43 1.372(7) .
C42 H42 0.9300 .
C43 H43 0.9300 .
C44 C45 1.471(5) .
C45 C46 1.381(5) .
C46 C47 1.474(5) .
C48 C49 1.472(5) .
C49 C50 1.387(5) .
C49 C55 1.386(5) .
C50 C51 1.390(6) .
C50 H50 0.9300 .
C51 C52 1.380(6) .
C51 H51 0.9300 .
C52 C54 1.397(6) .
C52 C53 1.511(6) .
C53 H53A 0.9600 .
C53 H53B 0.9600 .
C53 H53C 0.9600 .
C54 C55 1.389(5) .
C55 H55 0.9300 .
C57 H57A 0.9600 .
C57 H57B 0.9600 .
C57 H57C 0.9600 .

loop_
_geom_hbond_atom_site_label_D
_geom_hbond_atom_site_label_H
_geom_hbond_atom_site_label_A
_geom_hbond_distance_DH
_geom_hbond_distance_HA
_geom_hbond_distance_DA
_geom_hbond_angle_DHA
_geom_hbond_site_symmetry_A
O7 H7 O6 0.82 1.63 2.453(4) 178.3 .
O9 H2W O3 0.850(10) 2.32(3) 3.138(5) 163(8) 2_665
O9 H2W O4 0.850(10) 2.56(5) 3.285(6) 143(8) 2_665
O9 H1W O1 0.849(10) 2.05(3) 2.883(5) 166(11) .
O9 H1W O2 0.849(10) 2.58(10) 3.077(5) 119(9) .

loop_
_geom_torsion_atom_site_label_1
_geom_torsion_atom_site_label_2
_geom_torsion_atom_site_label_3
_geom_torsion_atom_site_label_4
_geom_torsion
_geom_torsion_site_symmetry_1
_geom_torsion_site_symmetry_4
O4 Mn3 N1 C5 -173.6(5) . .
O8 Mn3 N1 C5 -59.2(4) 3_746 .
N4 Mn3 N1 C5 -106.5(5) 3_746 .
N8 Mn3 N1 C5 101.0(4) . .
N7 Mn3 N1 C5 27.7(5) . .
O4 Mn3 N1 C3 0.5(2) . .
O8 Mn3 N1 C3 114.9(3) 3_746 .
N4 Mn3 N1 C3 67.6(4) 3_746 .
N8 Mn3 N1 C3 -84.9(3) . .
N7 Mn3 N1 C3 -158.2(3) . .
O1 Mn1 N2 C5 -175.8(5) . .
N3 Mn1 N2 C5 99.2(5) . .
N6 Mn1 N2 C5 -69.2(5) . .
N5 Mn1 N2 C5 4.5(5) . .
O5 Mn1 N2 C5 -140.1(4) . .
O1 Mn1 N2 C2 2.5(2) . .
N3 Mn1 N2 C2 -82.5(3) . .
N6 Mn1 N2 C2 109.1(2) . .
N5 Mn1 N2 C2 -177.2(2) . .
O5 Mn1 N2 C2 38.2(4) . .
O1 Mn1 N3 C48 -111.1(4) . .
N6 Mn1 N3 C48 124.5(4) . .
N2 Mn1 N3 C48 -36.4(4) . .
N5 Mn1 N3 C48 57.9(4) . .
O5 Mn1 N3 C48 168.4(4) . .
O1 Mn1 N3 C45 82.8(2) . .
N6 Mn1 N3 C45 -41.6(3) . .
N2 Mn1 N3 C45 157.5(2) . .
N5 Mn1 N3 C45 -108.2(2) . .
O5 Mn1 N3 C45 2.3(2) . .
O1 Mn1 N5 C32 85.2(7) . .
N3 Mn1 N5 C32 -36.1(4) . .
N6 Mn1 N5 C32 179.7(4) . .
N2 Mn1 N5 C32 86.4(4) . .
O5 Mn1 N5 C32 -110.5(4) . .
O1 Mn1 N5 C36 -90.7(6) . .
N3 Mn1 N5 C36 147.9(3) . .
N6 Mn1 N5 C36 3.8(3) . .
N2 Mn1 N5 C36 -89.5(3) . .
O5 Mn1 N5 C36 73.6(3) . .
O1 Mn1 N6 C43 -19.1(4) . .
N3 Mn1 N6 C43 101.5(4) . .
N2 Mn1 N6 C43 -94.6(3) . .
N5 Mn1 N6 C43 174.4(4) . .
O5 Mn1 N6 C43 58.4(3) . .
O1 Mn1 N6 C37 163.6(3) . .
N3 Mn1 N6 C37 -75.8(3) . .
N2 Mn1 N6 C37 88.1(3) . .
N5 Mn1 N6 C37 -2.9(3) . .
O5 Mn1 N6 C37 -118.9(3) . .
O4 Mn3 N7 C30 -161.8(3) . .
N1 Mn3 N7 C30 -85.8(4) . .
O8 Mn3 N7 C30 0.7(4) 3_746 .
N4 Mn3 N7 C30 75.8(4) 3_746 .
N8 Mn3 N7 C30 178.3(4) . .
O4 Mn3 N7 C31 19.8(5) . .
N1 Mn3 N7 C31 95.8(3) . .
O8 Mn3 N7 C31 -177.7(3) 3_746 .
N4 Mn3 N7 C31 -102.6(3) 3_746 .
N8 Mn3 N7 C31 0.0(3) . .
O4 Mn3 N8 C20 7.4(4) . .
N1 Mn3 N8 C20 81.2(4) . .
O8 Mn3 N8 C20 -173.0(3) 3_746 .
N4 Mn3 N8 C20 -86.8(4) 3_746 .
N7 Mn3 N8 C20 -179.7(4) . .
O4 Mn3 N8 C24 -172.9(3) . .
N1 Mn3 N8 C24 -99.0(3) . .
O8 Mn3 N8 C24 6.7(5) 3_746 .
N4 Mn3 N8 C24 93.0(3) 3_746 .
N7 Mn3 N8 C24 0.1(3) . .
O2 Mn2 N9 C14 33.4(4) . .
O2 Mn2 N9 C14 -122.4(4) 2_665 .
O3 Mn2 N9 C14 -53.1(4) . .
O3 Mn2 N9 C14 111.6(4) 2_665 .
N9 Mn2 N9 C14 -178.3(5) 2_665 .
O2 Mn2 N9 C18 -148.7(3) . .
O2 Mn2 N9 C18 55.5(4) 2_665 .
O3 Mn2 N9 C18 124.8(3) . .
O3 Mn2 N9 C18 -70.5(3) 2_665 .
N9 Mn2 N9 C18 -0.4(2) 2_665 .
N3 Mn1 O1 C56 117.2(3) . .
N6 Mn1 O1 C56 -94.7(3) . .
N2 Mn1 O1 C56 -5.3(3) . .
N5 Mn1 O1 C56 -4.0(7) . .
O5 Mn1 O1 C56 -169.2(3) . .
O2 Mn2 O2 C56 43.7(6) 2_665 .
O3 Mn2 O2 C56 -32.5(6) . .
O3 Mn2 O2 C56 121.9(6) 2_665 .
N9 Mn2 O2 C56 -167.9(5) 2_665 .
N9 Mn2 O2 C56 -116.8(6) . .
O2 Mn2 O3 C4 18.1(5) . .
O2 Mn2 O3 C4 -112.0(5) 2_665 .
O3 Mn2 O3 C4 -46.4(4) 2_665 .
N9 Mn2 O3 C4 167.2(4) 2_665 .
N9 Mn2 O3 C4 104.8(5) . .
N1 Mn3 O4 C4 -1.8(3) . .
O8 Mn3 O4 C4 -81.8(3) 3_746 .
N4 Mn3 O4 C4 -158.0(3) 3_746 .
N8 Mn3 O4 C4 98.1(3) . .
N7 Mn3 O4 C4 79.2(4) . .
O1 Mn1 O5 C44 -97.3(3) . .
N3 Mn1 O5 C44 -1.1(3) . .
N6 Mn1 O5 C44 153.2(3) . .
N2 Mn1 O5 C44 -132.0(3) . .
N5 Mn1 O5 C44 86.2(3) . .
C5 N2 C2 C3 -0.3(4) . .
Mn1 N2 C2 C3 -179.3(2) . .
C5 N2 C2 C56 178.9(3) . .
Mn1 N2 C2 C56 -0.1(4) . .
C5 N1 C3 C2 -1.3(4) . .
Mn3 N1 C3 C2 -177.5(2) . .
C5 N1 C3 C4 176.7(3) . .
Mn3 N1 C3 C4 0.5(4) . .
N2 C2 C3 N1 1.0(4) . .
C56 C2 C3 N1 -178.0(4) . .
N2 C2 C3 C4 -176.4(4) . .
C56 C2 C3 C4 4.6(7) . .
Mn2 O3 C4 O4 171.2(3) . .
Mn2 O3 C4 C3 -8.8(7) . .
Mn3 O4 C4 O3 -177.4(3) . .
Mn3 O4 C4 C3 2.6(4) . .
N1 C3 C4 O3 178.0(3) . .
C2 C3 C4 O3 -4.8(7) . .
N1 C3 C4 O4 -2.1(5) . .
C2 C3 C4 O4 175.2(4) . .
C2 N2 C5 N1 -0.6(4) . .
Mn1 N2 C5 N1 177.8(3) . .
C2 N2 C5 C6 178.6(4) . .
Mn1 N2 C5 C6 -3.1(7) . .
C3 N1 C5 N2 1.2(4) . .
Mn3 N1 C5 N2 175.6(3) . .
C3 N1 C5 C6 -178.0(4) . .
Mn3 N1 C5 C6 -3.6(7) . .
N2 C5 C6 C7 85.0(6) . .
N1 C5 C6 C7 -95.9(5) . .
N2 C5 C6 C9 -97.7(5) . .
N1 C5 C6 C9 81.4(6) . .
C9 C6 C7 C8 -1.1(7) . .
C5 C6 C7 C8 176.3(5) . .
C6 C7 C8 C12 1.3(10) . .
C7 C6 C9 C10 -0.3(8) . .
C5 C6 C9 C10 -177.7(5) . .
C6 C9 C10 C11 -179.9(9) . .
C6 C9 C10 C12 1.5(9) . .
C7 C8 C12 C10 -0.1(11) . .
C7 C8 C12 C13 178.9(6) . .
C11 C10 C12 C8 -179.9(9) . .
C9 C10 C12 C8 -1.3(11) . .
C11 C10 C12 C13 1.0(12) . .
C9 C10 C12 C13 179.7(6) . .
C18 N9 C14 C15 0.4(7) . .
Mn2 N9 C14 C15 178.3(4) . .
N9 C14 C15 C16 0.1(9) . .
C14 C15 C16 C17 0.1(9) . .
C15 C16 C17 C18 -0.8(8) . .
C15 C16 C17 C19 179.9(6) . .
C14 N9 C18 C17 -1.1(6) . .
Mn2 N9 C18 C17 -179.2(3) . .
C14 N9 C18 C18 179.1(5) . 2_665
Mn2 N9 C18 C18 1.0(6) . 2_665
C16 C17 C18 N9 1.3(7) . .
C19 C17 C18 N9 -179.3(4) . .
C16 C17 C18 C18 -178.9(5) . 2_665
C19 C17 C18 C18 0.5(7) . 2_665
C16 C17 C19 C19 179.8(7) . 2_665
C18 C17 C19 C19 0.5(10) . 2_665
C24 N8 C20 C21 -0.7(7) . .
Mn3 N8 C20 C21 179.1(4) . .
N8 C20 C21 C22 1.7(8) . .
C20 C21 C22 C23 -1.8(9) . .
C21 C22 C23 C24 0.9(9) . .
C21 C22 C23 C25 -179.0(6) . .
C20 N8 C24 C23 -0.3(6) . .
Mn3 N8 C24 C23 179.9(4) . .
C20 N8 C24 C31 179.6(4) . .
Mn3 N8 C24 C31 -0.2(5) . .
C22 C23 C24 N8 0.2(8) . .
C25 C23 C24 N8 -179.9(5) . .
C22 C23 C24 C31 -179.7(5) . .
C25 C23 C24 C31 0.2(7) . .
C22 C23 C25 C26 178.2(7) . .
C24 C23 C25 C26 -1.8(10) . .
C23 C25 C26 C27 2.3(12) . .
C25 C26 C27 C28 -179.6(7) . .
C25 C26 C27 C31 -1.2(10) . .
C31 C27 C28 C29 0.6(9) . .
C26 C27 C28 C29 179.0(6) . .
C27 C28 C29 C30 0.3(10) . .
C31 N7 C30 C29 0.2(7) . .
Mn3 N7 C30 C29 -178.1(4) . .
C28 C29 C30 N7 -0.8(9) . .
C30 N7 C31 C27 0.8(7) . .
Mn3 N7 C31 C27 179.2(3) . .
C30 N7 C31 C24 -178.5(4) . .
Mn3 N7 C31 C24 -0.1(5) . .
C28 C27 C31 N7 -1.2(8) . .
C26 C27 C31 N7 -179.6(5) . .
C28 C27 C31 C24 178.1(5) . .
C26 C27 C31 C24 -0.3(8) . .
N8 C24 C31 N7 0.2(6) . .
C23 C24 C31 N7 -179.9(4) . .
N8 C24 C31 C27 -179.2(4) . .
C23 C24 C31 C27 0.8(7) . .
C36 N5 C32 C33 -0.7(7) . .
Mn1 N5 C32 C33 -176.5(3) . .
N5 C32 C33 C34 -0.1(8) . .
C32 C33 C34 C35 0.1(8) . .
C33 C34 C35 C36 0.6(8) . .
C33 C34 C35 C40 179.9(5) . .
C32 N5 C36 C35 1.4(6) . .
Mn1 N5 C36 C35 177.7(3) . .
C32 N5 C36 C37 179.3(4) . .
Mn1 N5 C36 C37 -4.3(4) . .
C34 C35 C36 N5 -1.3(7) . .
C40 C35 C36 N5 179.3(4) . .
C34 C35 C36 C37 -179.3(4) . .
C40 C35 C36 C37 1.4(7) . .
C43 N6 C37 C38 3.5(6) . .
Mn1 N6 C37 C38 -179.0(3) . .
C43 N6 C37 C36 -175.8(4) . .
Mn1 N6 C37 C36 1.8(5) . .
N5 C36 C37 N6 1.8(5) . .
C35 C36 C37 N6 179.8(4) . .
N5 C36 C37 C38 -177.5(4) . .
C35 C36 C37 C38 0.6(6) . .
N6 C37 C38 C41 -3.9(7) . .
C36 C37 C38 C41 175.3(4) . .
N6 C37 C38 C39 177.6(5) . .
C36 C37 C38 C39 -3.2(7) . .
C41 C38 C39 C40 -174.5(7) . .
C37 C38 C39 C40 3.9(10) . .
C38 C39 C40 C35 -1.9(12) . .
C34 C35 C40 C39 179.9(7) . .
C36 C35 C40 C39 -0.8(9) . .
C37 C38 C41 C42 0.6(8) . .
C39 C38 C41 C42 179.0(6) . .
C38 C41 C42 C43 2.9(9) . .
C37 N6 C43 C42 0.3(6) . .
Mn1 N6 C43 C42 -176.9(4) . .
C41 C42 C43 N6 -3.6(8) . .
Mn1 O5 C44 O6 -178.2(3) . .
Mn1 O5 C44 C45 -0.4(4) . .
C48 N3 C45 C46 -0.2(4) . .
Mn1 N3 C45 C46 170.9(2) . .
C48 N3 C45 C44 -174.6(3) . .
Mn1 N3 C45 C44 -3.5(4) . .
O5 C44 C45 N3 2.7(5) . .
O6 C44 C45 N3 -179.3(3) . .
O5 C44 C45 C46 -170.1(4) . .
O6 C44 C45 C46 7.8(6) . .
C48 N4 C46 C45 0.5(4) . .
Mn3 N4 C46 C45 -177.3(2) 3_756 .
C48 N4 C46 C47 178.1(3) . .
Mn3 N4 C46 C47 0.3(4) 3_756 .
N3 C45 C46 N4 -0.2(4) . .
C44 C45 C46 N4 173.3(3) . .
N3 C45 C46 C47 -177.4(4) . .
C44 C45 C46 C47 -3.9(7) . .
Mn3 O8 C47 O7 179.6(4) 3_756 .
Mn3 O8 C47 C46 -0.3(5) 3_756 .
N4 C46 C47 O8 0.0(6) . .
C45 C46 C47 O8 177.0(4) . .
N4 C46 C47 O7 -179.9(4) . .
C45 C46 C47 O7 -2.9(7) . .
C45 N3 C48 N4 0.5(4) . .
Mn1 N3 C48 N4 -166.2(3) . .
C45 N3 C48 C49 -178.3(3) . .
Mn1 N3 C48 C49 15.0(6) . .
C46 N4 C48 N3 -0.6(4) . .
Mn3 N4 C48 N3 175.6(3) 3_756 .
C46 N4 C48 C49 178.1(3) . .
Mn3 N4 C48 C49 -5.6(7) 3_756 .
N3 C48 C49 C50 -140.7(4) . .
N4 C48 C49 C50 40.6(5) . .
N3 C48 C49 C55 37.0(5) . .
N4 C48 C49 C55 -141.7(4) . .
C55 C49 C50 C51 0.1(6) . .
C48 C49 C50 C51 177.8(4) . .
C49 C50 C51 C52 0.0(7) . .
C50 C51 C52 C54 0.6(7) . .
C50 C51 C52 C53 -179.4(5) . .
C51 C52 C54 C55 -1.3(6) . .
C53 C52 C54 C55 178.8(4) . .
C51 C52 C54 C1 177.8(4) . .
C53 C52 C54 C1 -2.1(7) . .
C50 C49 C55 C54 -0.7(6) . .
C48 C49 C55 C54 -178.5(3) . .
C52 C54 C55 C49 1.3(6) . .
C1 C54 C55 C49 -177.8(4) . .
Mn2 O2 C56 O1 -151.2(4) . .
Mn2 O2 C56 C2 30.9(8) . .
Mn1 O1 C56 O2 -171.1(3) . .
Mn1 O1 C56 C2 6.9(5) . .
C3 C2 C56 O2 -7.4(7) . .
N2 C2 C56 O2 173.7(4) . .
C3 C2 C56 O1 174.6(4) . .
N2 C2 C56 O1 -4.3(5) . .
